data_7709662
loop_
_publ_author_name
'Radhakrishna, Latchupatula'
'Kote, Basvaraj S.'
'Kunchur, Harish S.'
'Pandey, Madhusudan Kumar'
'Mondal, Dipanjan'
'Balakrishna, Maravanji Shivaramaiah'

_publ_section_title
;
 1,2,3-Triazole based ligands with phosphine and pyridine functionalities:
 Synthesis, PdII, PtII chemistry and catalytic studies
;
_journal_name_full 'Dalton Transactions'
_journal_paper_doi 10.1039/D2DT00112H
_journal_year 2022
_chemical_formula_moiety 'C25 H19 N4 P'
_chemical_formula_sum 'C25 H19 N4 P'
_chemical_formula_weight 406.41
_space_group_crystal_system monoclinic
_space_group_IT_number 14
_space_group_name_Hall '-P 2yn'
_space_group_name_H-M_alt 'P 1 21/n 1'
_atom_sites_solution_hydrogens geom
_atom_sites_solution_primary dual
_audit_creation_date 2021-09-16
_audit_creation_method
;
Olex2 1.3-ac4
(compiled 2019.04.23 svn.r3594 for Rigaku Oxford Diffraction, GUI svn.r5739)
;
_audit_update_record
;
2021-09-26 deposited with the CCDC.	2022-03-04 downloaded from the CCDC.
;
_cell_angle_alpha 90
_cell_angle_beta 91.647(5)
_cell_angle_gamma 90
_cell_formula_units_Z 4
_cell_length_a 11.3662(6)
_cell_length_b 14.8698(11)
_cell_length_c 12.1278(7)
_cell_measurement_reflns_used 6198
_cell_measurement_temperature 150
_cell_measurement_theta_max 24.998
_cell_measurement_theta_min 2.168
_cell_volume 2048.9(2)
_computing_cell_refinement
;
CrystalClear-SM Expert 2.0 r7 (Rigaku, 2011)
;
_computing_data_collection
;
CrystalClear-SM Expert 2.0 r7 (Rigaku, 2011)
;
_computing_data_reduction
;
CrystalClear-SM Expert 2.0 r7 (Rigaku, 2011)
;
_computing_molecular_graphics 'Olex2 (Dolomanov et al., 2009)'
_computing_publication_material 'Olex2 (Dolomanov et al., 2009)'
_computing_structure_refinement 'ShelXL (Sheldrick, 2015)'
_computing_structure_solution 'ShelXT (Sheldrick, 2015)'
_diffrn_ambient_temperature 150.0
_diffrn_detector CCD
_diffrn_detector_area_resol_mean 28.5714
_diffrn_detector_type 'Rigaku Saturn724+'
_diffrn_measured_fraction_theta_full 0.986
_diffrn_measured_fraction_theta_max 0.874
_diffrn_measurement_device 'AFC12 (Right): Kappa 3 circle'
_diffrn_measurement_device_type 'Rigaku Saturn724+ (2x2 bin mode)'
_diffrn_measurement_method 'profile data from \w-scans'
_diffrn_measurement_specimen_support 'Mitegen 50um'
_diffrn_radiation_collimation 0.3
_diffrn_radiation_monochromator Confocal
_diffrn_radiation_probe x-ray
_diffrn_radiation_type MoK\a
_diffrn_radiation_wavelength 0.71073
_diffrn_reflns_av_R_equivalents 0.0710
_diffrn_reflns_av_unetI/netI 0.0723
_diffrn_reflns_Laue_measured_fraction_full 0.986
_diffrn_reflns_Laue_measured_fraction_max 0.874
_diffrn_reflns_limit_h_max 14
_diffrn_reflns_limit_h_min -16
_diffrn_reflns_limit_k_max 19
_diffrn_reflns_limit_k_min -19
_diffrn_reflns_limit_l_max 14
_diffrn_reflns_limit_l_min -17
_diffrn_reflns_number 12756
_diffrn_reflns_point_group_measured_fraction_full 0.986
_diffrn_reflns_point_group_measured_fraction_max 0.874
_diffrn_reflns_theta_full 26.000
_diffrn_reflns_theta_max 31.077
_diffrn_reflns_theta_min 2.168
_diffrn_source 'Rotating Anode'
_diffrn_source_current 24.0
_diffrn_source_power 1.2
_diffrn_source_target Mo
_diffrn_source_type 'Rotating Anode'
_diffrn_source_voltage 50.0
_exptl_absorpt_coefficient_mu 0.154
_exptl_absorpt_correction_T_max 1
_exptl_absorpt_correction_T_min 0.91527
_exptl_absorpt_correction_type numerical
_exptl_absorpt_process_details
;
CrysAlisPro 1.171.39.46 (Rigaku Oxford Diffraction, 2018)
Empirical absorption correction using spherical harmonics,
 implemented in SCALE3 ABSPACK scaling algorithm.
;
_exptl_crystal_colour colourless
_exptl_crystal_colour_primary colourless
_exptl_crystal_density_diffrn 1.318
_exptl_crystal_description block
_exptl_crystal_F_000 848
_exptl_crystal_size_max 0.184
_exptl_crystal_size_mid 0.128
_exptl_crystal_size_min 0.094
_refine_diff_density_max 0.755
_refine_diff_density_min -0.397
_refine_diff_density_rms 0.087
_refine_ls_extinction_method none
_refine_ls_goodness_of_fit_ref 1.032
_refine_ls_hydrogen_treatment constr
_refine_ls_matrix_type full
_refine_ls_number_parameters 271
_refine_ls_number_reflns 5750
_refine_ls_number_restraints 0
_refine_ls_restrained_S_all 1.032
_refine_ls_R_factor_all 0.0832
_refine_ls_R_factor_gt 0.0591
_refine_ls_shift/su_max 0.000
_refine_ls_shift/su_mean 0.000
_refine_ls_structure_factor_coef Fsqd
_refine_ls_weighting_details 'w=1/[\s^2^(Fo^2^)+(0.0720P)^2^+0.8749P] where P=(Fo^2^+2Fc^2^)/3'
_refine_ls_weighting_scheme calc
_refine_ls_wR_factor_gt 0.1421
_refine_ls_wR_factor_ref 0.1651
_reflns_Friedel_coverage 0.000
_reflns_number_gt 4316
_reflns_number_total 5750
_reflns_threshold_expression 'I > 2\s(I)'
_cod_data_source_file d2dt00112h2.cif
_cod_data_source_block compound-2
_cod_database_code 7709662
_shelx_shelxl_version_number 2018/3
_shelx_space_group_comment
;
The symmetry employed for this shelxl refinement is uniquely defined
by the following loop, which should always be used as a source of
symmetry information in preference to the above space-group names.
They are only intended as comments.
;
_shelx_estimated_absorpt_t_max 0.986
_shelx_estimated_absorpt_t_min 0.972
_olex2_refinement_description
;
1. Fixed Uiso
 At 1.2 times of:
  All C(H) groups
2.a Aromatic/amide H refined with riding coordinates:
 C19(H19), C7(H7), C21(H21), C10(H10), C13(H13), C5(H5), C25(H25), C18(H18),
 C15(H15), C16(H16), C2(H2), C23(H23), C22(H22), C24(H24), C11(H11), C4(H4),
 C17(H17), C12(H12), C3(H3)
;
_olex2_submission_special_instructions 'No special instructions were received'

loop_
_space_group_symop_operation_xyz
'x, y, z'
'-x+1/2, y+1/2, -z+1/2'
'-x, -y, -z'
'x-1/2, -y-1/2, z-1/2'

loop_
_atom_site_label
_atom_site_type_symbol
_atom_site_fract_x
_atom_site_fract_y
_atom_site_fract_z
_atom_site_U_iso_or_equiv
_atom_site_adp_type
_atom_site_occupancy
_atom_site_site_symmetry_order
_atom_site_calc_flag
_atom_site_refinement_flags_posn
_atom_site_refinement_flags_adp
_atom_site_refinement_flags_occupancy
_atom_site_disorder_assembly
_atom_site_disorder_group
P1 P 0.27508(4) 0.81038(3) 0.58730(4) 0.02301(14) Uani 1 1 d . . . . .
N1 N 0.20553(13) 0.62179(11) 0.66314(14) 0.0251(3) Uani 1 1 d . . . . .
N4 N 0.14961(14) 0.39166(12) 0.46294(15) 0.0296(4) Uani 1 1 d . . . . .
N3 N 0.35209(13) 0.55126(12) 0.59720(15) 0.0299(4) Uani 1 1 d . . . . .
N2 N 0.32479(14) 0.61809(12) 0.66232(16) 0.0308(4) Uani 1 1 d . . . . .
C20 C 0.40300(15) 0.85292(13) 0.66677(16) 0.0240(4) Uani 1 1 d . . . . .
C6 C 0.17253(15) 0.78225(13) 0.69735(15) 0.0230(4) Uani 1 1 d . . . . .
C19 C 0.22279(17) 1.00013(14) 0.58019(17) 0.0289(4) Uani 1 1 d . . . . .
H19 H 0.264053 1.005997 0.649050 0.035 Uiso 1 1 calc R . . . .
C8 C 0.25060(16) 0.51206(13) 0.55606(16) 0.0256(4) Uani 1 1 d . . . . .
C1 C 0.14768(15) 0.69236(13) 0.72180(15) 0.0240(4) Uani 1 1 d . . . . .
C7 C 0.15659(16) 0.55675(13) 0.59879(16) 0.0265(4) Uani 1 1 d . . . . .
H7 H 0.075263 0.544686 0.586008 0.032 Uiso 1 1 calc R . . . .
C14 C 0.21237(15) 0.91504(13) 0.53047(16) 0.0246(4) Uani 1 1 d . . . . .
C9 C 0.25301(16) 0.43482(13) 0.48076(16) 0.0256(4) Uani 1 1 d . . . . .
C21 C 0.48470(16) 0.90602(14) 0.61176(18) 0.0294(4) Uani 1 1 d . . . . .
H21 H 0.470029 0.921615 0.536655 0.035 Uiso 1 1 calc R . . . .
C10 C 0.35720(16) 0.40769(15) 0.43235(17) 0.0296(4) Uani 1 1 d . . . . .
H10 H 0.427958 0.440582 0.445029 0.036 Uiso 1 1 calc R . . . .
C13 C 0.15144(18) 0.31923(15) 0.39874(19) 0.0350(5) Uani 1 1 d . . . . .
H13 H 0.079468 0.287863 0.386257 0.042 Uiso 1 1 calc R . . . .
C5 C 0.11085(17) 0.84806(14) 0.75587(16) 0.0276(4) Uani 1 1 d . . . . .
H5 H 0.126201 0.909871 0.742628 0.033 Uiso 1 1 calc R . . . .
C25 C 0.42790(17) 0.82900(15) 0.77621(17) 0.0309(4) Uani 1 1 d . . . . .
H25 H 0.374083 0.792592 0.814776 0.037 Uiso 1 1 calc R . . . .
C18 C 0.17363(18) 1.07568(15) 0.53004(19) 0.0335(5) Uani 1 1 d . . . . .
H18 H 0.181373 1.132867 0.564427 0.040 Uiso 1 1 calc R . . . .
C15 C 0.15303(17) 0.90846(15) 0.42858(17) 0.0298(4) Uani 1 1 d . . . . .
H15 H 0.146940 0.851722 0.392859 0.036 Uiso 1 1 calc R . . . .
C16 C 0.10252(17) 0.98406(15) 0.37842(18) 0.0335(5) Uani 1 1 d . . . . .
H16 H 0.061092 0.978383 0.309622 0.040 Uiso 1 1 calc R . . . .
C2 C 0.06595(18) 0.66775(15) 0.79991(18) 0.0332(5) Uani 1 1 d . . . . .
H2 H 0.051978 0.606123 0.815500 0.040 Uiso 1 1 calc R . . . .
C23 C 0.61050(18) 0.91186(16) 0.7747(2) 0.0384(5) Uani 1 1 d . . . . .
H23 H 0.680527 0.931907 0.811651 0.046 Uiso 1 1 calc R . . . .
C22 C 0.58692(17) 0.93616(15) 0.6656(2) 0.0355(5) Uani 1 1 d . . . . .
H22 H 0.640571 0.973332 0.627940 0.043 Uiso 1 1 calc R . . . .
C24 C 0.53130(19) 0.85827(17) 0.82919(19) 0.0380(5) Uani 1 1 d . . . . .
H24 H 0.547658 0.841258 0.903561 0.046 Uiso 1 1 calc R . . . .
C11 C 0.35585(19) 0.33175(16) 0.36525(19) 0.0366(5) Uani 1 1 d . . . . .
H11 H 0.425621 0.311736 0.331613 0.044 Uiso 1 1 calc R . . . .
C4 C 0.02777(17) 0.82423(15) 0.83280(16) 0.0312(4) Uani 1 1 d . . . . .
H4 H -0.013713 0.869766 0.870524 0.037 Uiso 1 1 calc R . . . .
C17 C 0.11263(17) 1.06744(16) 0.42873(19) 0.0343(5) Uani 1 1 d . . . . .
H17 H 0.078198 1.118928 0.394485 0.041 Uiso 1 1 calc R . . . .
C12 C 0.2509(2) 0.28601(16) 0.3485(2) 0.0378(5) Uani 1 1 d . . . . .
H12 H 0.246968 0.233442 0.304056 0.045 Uiso 1 1 calc R . . . .
C3 C 0.00523(18) 0.73460(16) 0.85466(18) 0.0353(5) Uani 1 1 d . . . . .
H3 H -0.051745 0.718785 0.907076 0.042 Uiso 1 1 calc R . . . .

loop_
_atom_site_aniso_label
_atom_site_aniso_U_11
_atom_site_aniso_U_22
_atom_site_aniso_U_33
_atom_site_aniso_U_23
_atom_site_aniso_U_13
_atom_site_aniso_U_12
P1 0.0225(2) 0.0229(3) 0.0239(3) -0.00042(18) 0.00436(18) -0.00160(16)
N1 0.0190(7) 0.0236(8) 0.0330(8) 0.0031(7) 0.0040(6) -0.0013(6)
N4 0.0227(7) 0.0288(9) 0.0373(9) -0.0011(7) 0.0027(7) 0.0006(6)
N3 0.0193(7) 0.0272(9) 0.0433(10) -0.0025(7) 0.0042(7) -0.0006(6)
N2 0.0178(7) 0.0298(9) 0.0447(10) -0.0007(8) 0.0016(7) -0.0015(6)
C20 0.0201(8) 0.0234(9) 0.0285(9) -0.0033(7) 0.0042(7) 0.0018(6)
C6 0.0195(8) 0.0269(10) 0.0225(8) 0.0011(7) 0.0009(6) -0.0014(6)
C19 0.0258(9) 0.0298(11) 0.0309(10) -0.0002(8) -0.0001(7) -0.0021(7)
C8 0.0213(8) 0.0239(10) 0.0319(10) 0.0058(8) 0.0034(7) 0.0013(7)
C1 0.0202(8) 0.0268(10) 0.0250(9) 0.0020(7) 0.0016(7) 0.0000(6)
C7 0.0198(8) 0.0266(10) 0.0331(10) 0.0032(8) 0.0031(7) -0.0006(7)
C14 0.0202(8) 0.0277(10) 0.0263(9) 0.0027(7) 0.0045(7) -0.0021(7)
C9 0.0216(8) 0.0255(10) 0.0298(10) 0.0060(8) 0.0030(7) 0.0018(7)
C21 0.0228(9) 0.0282(10) 0.0373(11) 0.0025(8) 0.0054(8) 0.0012(7)
C10 0.0215(8) 0.0350(11) 0.0325(10) 0.0032(8) 0.0031(7) 0.0028(7)
C13 0.0286(10) 0.0312(12) 0.0453(12) -0.0057(9) 0.0003(9) 0.0011(8)
C5 0.0286(9) 0.0282(11) 0.0261(9) -0.0029(8) 0.0028(7) -0.0007(7)
C25 0.0265(9) 0.0384(12) 0.0280(10) -0.0028(9) 0.0041(7) -0.0020(8)
C18 0.0294(10) 0.0268(11) 0.0444(12) 0.0016(9) 0.0033(9) -0.0001(7)
C15 0.0267(9) 0.0342(11) 0.0287(10) -0.0009(8) 0.0023(7) -0.0050(8)
C16 0.0253(9) 0.0434(13) 0.0315(10) 0.0066(9) -0.0012(8) -0.0014(8)
C2 0.0287(10) 0.0340(12) 0.0373(11) 0.0105(9) 0.0085(8) -0.0009(8)
C23 0.0231(9) 0.0411(13) 0.0510(14) -0.0166(11) 0.0011(9) -0.0001(8)
C22 0.0227(9) 0.0311(11) 0.0531(14) -0.0050(10) 0.0079(9) -0.0026(8)
C24 0.0309(10) 0.0526(15) 0.0303(10) -0.0091(10) -0.0020(8) 0.0017(9)
C11 0.0314(10) 0.0422(13) 0.0366(11) 0.0011(10) 0.0065(9) 0.0117(9)
C4 0.0284(9) 0.0399(12) 0.0256(9) -0.0024(9) 0.0049(7) 0.0062(8)
C17 0.0240(9) 0.0363(12) 0.0426(12) 0.0115(10) 0.0018(8) 0.0014(8)
C12 0.0364(11) 0.0353(12) 0.0416(12) -0.0083(10) 0.0014(9) 0.0081(9)
C3 0.0283(10) 0.0462(13) 0.0321(10) 0.0072(10) 0.0113(8) 0.0021(9)

loop_
_atom_type_symbol
_atom_type_description
_atom_type_scat_dispersion_real
_atom_type_scat_dispersion_imag
_atom_type_scat_source
C C 0.0033 0.0016 'International Tables Vol C Tables 4.2.6.8 and 6.1.1.4'
H H 0.0000 0.0000 'International Tables Vol C Tables 4.2.6.8 and 6.1.1.4'
N N 0.0061 0.0033 'International Tables Vol C Tables 4.2.6.8 and 6.1.1.4'
P P 0.1023 0.0942 'International Tables Vol C Tables 4.2.6.8 and 6.1.1.4'

loop_
_geom_angle_atom_site_label_1
_geom_angle_atom_site_label_2
_geom_angle_atom_site_label_3
_geom_angle
_geom_angle_site_symmetry_1
_geom_angle_site_symmetry_3
_geom_angle_publ_flag
C20 P1 C6 101.88(8) . . ?
C20 P1 C14 101.43(9) . . ?
C14 P1 C6 102.53(8) . . ?
N2 N1 C1 120.29(16) . . ?
C7 N1 N2 111.17(15) . . ?
C7 N1 C1 128.40(15) . . ?
C13 N4 C9 116.77(17) . . ?
N2 N3 C8 109.23(15) . . ?
N3 N2 N1 106.78(15) . . ?
C21 C20 P1 118.04(15) . . ?
C25 C20 P1 123.24(15) . . ?
C25 C20 C21 118.49(18) . . ?
C1 C6 P1 120.35(14) . . ?
C1 C6 C5 116.79(17) . . ?
C5 C6 P1 122.77(15) . . ?
C14 C19 H19 119.6 . . ?
C18 C19 H19 119.6 . . ?
C18 C19 C14 120.87(19) . . ?
N3 C8 C9 121.84(16) . . ?
C7 C8 N3 108.19(18) . . ?
C7 C8 C9 129.97(18) . . ?
C6 C1 N1 119.63(16) . . ?
C2 C1 N1 117.88(17) . . ?
C2 C1 C6 122.47(18) . . ?
N1 C7 C8 104.62(16) . . ?
N1 C7 H7 127.7 . . ?
C8 C7 H7 127.7 . . ?
C19 C14 P1 125.07(15) . . ?
C15 C14 P1 116.46(16) . . ?
C15 C14 C19 118.44(19) . . ?
N4 C9 C8 116.07(16) . . ?
N4 C9 C10 122.67(19) . . ?
C10 C9 C8 121.25(17) . . ?
C20 C21 H21 119.5 . . ?
C22 C21 C20 120.9(2) . . ?
C22 C21 H21 119.5 . . ?
C9 C10 H10 120.5 . . ?
C11 C10 C9 119.01(19) . . ?
C11 C10 H10 120.5 . . ?
N4 C13 H13 117.6 . . ?
N4 C13 C12 124.8(2) . . ?
C12 C13 H13 117.6 . . ?
C6 C5 H5 119.4 . . ?
C4 C5 C6 121.20(19) . . ?
C4 C5 H5 119.4 . . ?
C20 C25 H25 119.8 . . ?
C24 C25 C20 120.30(19) . . ?
C24 C25 H25 119.8 . . ?
C19 C18 H18 120.1 . . ?
C19 C18 C17 119.8(2) . . ?
C17 C18 H18 120.1 . . ?
C14 C15 H15 119.6 . . ?
C16 C15 C14 120.9(2) . . ?
C16 C15 H15 119.6 . . ?
C15 C16 H16 119.9 . . ?
C17 C16 C15 120.1(2) . . ?
C17 C16 H16 119.9 . . ?
C1 C2 H2 120.4 . . ?
C3 C2 C1 119.1(2) . . ?
C3 C2 H2 120.4 . . ?
C22 C23 H23 120.2 . . ?
C24 C23 H23 120.2 . . ?
C24 C23 C22 119.6(2) . . ?
C21 C22 H22 120.0 . . ?
C23 C22 C21 119.9(2) . . ?
C23 C22 H22 120.0 . . ?
C25 C24 H24 119.6 . . ?
C23 C24 C25 120.8(2) . . ?
C23 C24 H24 119.6 . . ?
C10 C11 H11 120.7 . . ?
C12 C11 C10 118.68(19) . . ?
C12 C11 H11 120.7 . . ?
C5 C4 H4 119.8 . . ?
C3 C4 C5 120.41(19) . . ?
C3 C4 H4 119.8 . . ?
C18 C17 H17 120.1 . . ?
C16 C17 C18 119.9(2) . . ?
C16 C17 H17 120.1 . . ?
C13 C12 H12 121.0 . . ?
C11 C12 C13 118.0(2) . . ?
C11 C12 H12 121.0 . . ?
C2 C3 H3 120.0 . . ?
C4 C3 C2 120.00(18) . . ?
C4 C3 H3 120.0 . . ?

loop_
_geom_bond_atom_site_label_1
_geom_bond_atom_site_label_2
_geom_bond_distance
_geom_bond_site_symmetry_2
_geom_bond_publ_flag
P1 C20 1.8337(19) . ?
P1 C6 1.8451(18) . ?
P1 C14 1.838(2) . ?
N1 N2 1.357(2) . ?
N1 C1 1.438(2) . ?
N1 C7 1.352(3) . ?
N4 C9 1.351(2) . ?
N4 C13 1.329(3) . ?
N3 N2 1.312(2) . ?
N3 C8 1.373(2) . ?
C20 C21 1.402(3) . ?
C20 C25 1.395(3) . ?
C6 C1 1.400(3) . ?
C6 C5 1.408(3) . ?
C19 H19 0.9500 . ?
C19 C14 1.405(3) . ?
C19 C18 1.387(3) . ?
C8 C7 1.372(2) . ?
C8 C9 1.468(3) . ?
C1 C2 1.395(3) . ?
C7 H7 0.9500 . ?
C14 C15 1.394(3) . ?
C9 C10 1.396(2) . ?
C21 H21 0.9500 . ?
C21 C22 1.391(3) . ?
C10 H10 0.9500 . ?
C10 C11 1.392(3) . ?
C13 H13 0.9500 . ?
C13 C12 1.391(3) . ?
C5 H5 0.9500 . ?
C5 C4 1.392(3) . ?
C25 H25 0.9500 . ?
C25 C24 1.393(3) . ?
C18 H18 0.9500 . ?
C18 C17 1.399(3) . ?
C15 H15 0.9500 . ?
C15 C16 1.394(3) . ?
C16 H16 0.9500 . ?
C16 C17 1.385(3) . ?
C2 H2 0.9500 . ?
C2 C3 1.390(3) . ?
C23 H23 0.9500 . ?
C23 C22 1.390(3) . ?
C23 C24 1.384(3) . ?
C22 H22 0.9500 . ?
C24 H24 0.9500 . ?
C11 H11 0.9500 . ?
C11 C12 1.383(3) . ?
C4 H4 0.9500 . ?
C4 C3 1.384(3) . ?
C17 H17 0.9500 . ?
C12 H12 0.9500 . ?
C3 H3 0.9500 . ?

loop_
_geom_torsion_atom_site_label_1
_geom_torsion_atom_site_label_2
_geom_torsion_atom_site_label_3
_geom_torsion_atom_site_label_4
_geom_torsion
_geom_torsion_site_symmetry_1
_geom_torsion_site_symmetry_2
_geom_torsion_site_symmetry_3
_geom_torsion_site_symmetry_4
_geom_torsion_publ_flag
P1 C20 C21 C22 -176.36(15) . . . . ?
P1 C20 C25 C24 175.07(16) . . . . ?
P1 C6 C1 N1 2.1(2) . . . . ?
P1 C6 C1 C2 -176.37(16) . . . . ?
P1 C6 C5 C4 175.27(16) . . . . ?
P1 C14 C15 C16 -179.88(14) . . . . ?
N1 C1 C2 C3 -177.43(18) . . . . ?
N4 C9 C10 C11 -1.8(3) . . . . ?
N4 C13 C12 C11 -0.7(4) . . . . ?
N3 C8 C7 N1 0.6(2) . . . . ?
N3 C8 C9 N4 167.71(18) . . . . ?
N3 C8 C9 C10 -11.4(3) . . . . ?
N2 N1 C1 C6 56.0(2) . . . . ?
N2 N1 C1 C2 -125.5(2) . . . . ?
N2 N1 C7 C8 -0.6(2) . . . . ?
N2 N3 C8 C7 -0.4(2) . . . . ?
N2 N3 C8 C9 -179.70(17) . . . . ?
C20 P1 C6 C1 -109.07(16) . . . . ?
C20 P1 C6 C5 74.68(17) . . . . ?
C20 P1 C14 C19 -28.37(17) . . . . ?
C20 P1 C14 C15 149.73(14) . . . . ?
C20 C21 C22 C23 1.6(3) . . . . ?
C20 C25 C24 C23 0.4(3) . . . . ?
C6 P1 C20 C21 -160.82(15) . . . . ?
C6 P1 C20 C25 24.69(18) . . . . ?
C6 P1 C14 C19 76.70(17) . . . . ?
C6 P1 C14 C15 -105.19(15) . . . . ?
C6 C1 C2 C3 1.0(3) . . . . ?
C6 C5 C4 C3 1.0(3) . . . . ?
C19 C14 C15 C16 -1.6(3) . . . . ?
C19 C18 C17 C16 -0.6(3) . . . . ?
C8 N3 N2 N1 0.1(2) . . . . ?
C8 C9 C10 C11 177.30(19) . . . . ?
C1 N1 N2 N3 -175.88(16) . . . . ?
C1 N1 C7 C8 175.24(18) . . . . ?
C1 C6 C5 C4 -1.1(3) . . . . ?
C1 C2 C3 C4 -1.2(3) . . . . ?
C7 N1 N2 N3 0.3(2) . . . . ?
C7 N1 C1 C6 -119.5(2) . . . . ?
C7 N1 C1 C2 59.0(3) . . . . ?
C7 C8 C9 N4 -11.4(3) . . . . ?
C7 C8 C9 C10 169.5(2) . . . . ?
C14 P1 C20 C21 -55.23(16) . . . . ?
C14 P1 C20 C25 130.28(17) . . . . ?
C14 P1 C6 C1 146.21(15) . . . . ?
C14 P1 C6 C5 -30.05(18) . . . . ?
C14 C19 C18 C17 0.1(3) . . . . ?
C14 C15 C16 C17 1.2(3) . . . . ?
C9 N4 C13 C12 -0.7(3) . . . . ?
C9 C8 C7 N1 179.80(19) . . . . ?
C9 C10 C11 C12 0.3(3) . . . . ?
C21 C20 C25 C24 0.6(3) . . . . ?
C10 C11 C12 C13 0.9(3) . . . . ?
C13 N4 C9 C8 -177.16(18) . . . . ?
C13 N4 C9 C10 1.9(3) . . . . ?
C5 C6 C1 N1 178.53(17) . . . . ?
C5 C6 C1 C2 0.1(3) . . . . ?
C5 C4 C3 C2 0.2(3) . . . . ?
C25 C20 C21 C22 -1.6(3) . . . . ?
C18 C19 C14 P1 179.09(15) . . . . ?
C18 C19 C14 C15 1.0(3) . . . . ?
C15 C16 C17 C18 0.0(3) . . . . ?
C22 C23 C24 C25 -0.5(3) . . . . ?
C24 C23 C22 C21 -0.5(3) . . . . ?
